data_4030427
loop_
_publ_author_name
'Greedan, J.E.'
'Willmer, K.L.'
'Gibbs, H.F.'

_publ_section_title
;
 Structural aspects of the metal-insulator transition in
 BaPb(1-x)TlxO(3-x/2) by neutron diffraction
;
_journal_name_full 'European Journal of Solid State and Inorganic Chemistry'
_journal_page_first 505
_journal_page_last 518
_journal_volume 29
_journal_year 1992
_chemical_formula_sum 'Ba O2.55 Pb0.1 Tl0.9'
_chemical_formula_weight 382.79
_space_group_IT_number 62
_symmetry_cell_setting orthorhombic
_symmetry_Int_Tables_number 62
_symmetry_space_group_name_Hall '-P 2ac 2n'
_symmetry_space_group_name_H-M 'P n m a'
_cell_angle_alpha 90
_cell_angle_beta 90
_cell_angle_gamma 90
_cell_formula_units_Z 8
_cell_length_a 6.0873(24)
_cell_length_b 17.2696(60)
_cell_length_c 6.2372(28)
_cell_volume 655.7(5)
_diffrn_ambient_temperature 293
_diffrn_radiation_probe neutron
_diffrn_radiation_type neutron
_diffrn_radiation_wavelength 1.3915
_exptl_crystal_density_diffrn 7.739
_pd_proc_ls_prof_wR_expected 0.0209
_pd_proc_ls_prof_wR_factor 0.0523
_refine_ls_R_I_factor 0.0805
_cod_data_source_file EJSSIC-1992-29-505-518-4.cif
_cod_data_source_block BaPb(1-x)TlxO(3-x/2)-IV
_cod_original_cell_volume 655.7(4)
_cod_database_code 4030427

loop_
_symmetry_equiv_pos_site_id
_symmetry_equiv_pos_as_xyz
1 x,y,z
2 1/2-x,-y,1/2+z
3 1/2+x,1/2-y,1/2-z
4 -x,1/2+y,-z
5 -x,-y,-z
6 1/2+x,y,1/2-z
7 1/2-x,1/2+y,1/2+z
8 x,1/2-y,z

loop_
_atom_site_label
_atom_site_type_symbol
_atom_site_thermal_displace_type
_atom_site_fract_x
_atom_site_fract_y
_atom_site_fract_z
_atom_site_occupancy
_atom_site_U_iso_or_equiv
Tl1 Tl Uiso 0.00000 0.00000 0.00000 0.900 0.0063
Tl2 Tl Uiso -0.013(4) 0.25000 0.936(2) 0.900 0.002(4)
Pb1 Pb Uiso 0.00000 0.00000 0.00000 0.100 0.0063
Pb2 Pb Uiso -0.013(4) 0.25000 0.936(2) 0.100 0.002(4)
O1 O Uiso -0.262(3) 0.9879(13) 0.247(3) 1.000 0.012(3)
O2 O Uiso 0.030(3) 0.1336(8) 0.057(2) 1.000 0.012(3)
O3 O Uiso -0.610(4) 0.25000 0.849(4) 1.000 0.060(5)
Ba Ba Uiso 0.507(3) 0.1125(7) 0.006(4) 1.000 0.009(2)

loop_
_geom_angle_atom_site_label_1
_geom_angle_atom_site_label_2
_geom_angle_atom_site_label_3
_geom_angle
_geom_angle_site_symmetry_1
_geom_angle_site_symmetry_3
_geom_angle_publ_flag
O1 Pb1 O1 88.0(7) 2_464 5_565 yes
O1 Pb1 O1 180.00 2_464 6_545 yes
O1 Pb1 O2 92.5(7) 5_565 5_555 yes
O1 Pb1 O2 93.9(7) 6_545 5_555 yes
O1 Pb1 O1 92.0(7) 5_565 6_545 yes
O1 Pb1 O2 87.5(7) 1_545 5_555 yes
O1 Pb1 O2 92.5(7) 1_545 . yes
O1 Pb1 O2 93.9(7) 2_464 . yes
O2 Pb1 O2 180.00 . 5_555 yes
O1 Pb1 O2 87.5(7) 5_565 . yes
O1 Pb1 O2 86.1(7) 6_545 . yes
O1 Pb1 O1 92.0(7) 1_545 2_464 yes
O1 Pb1 O2 86.1(7) 2_464 5_555 yes
O1 Pb1 O1 180.00 1_545 5_565 yes
O1 Pb1 O1 88.0(7) 1_545 6_545 yes
O2 Pb2 O3 87.6(8) 1_556 1_655 yes
O3 Pb2 O3 95.9(12) 1_655 3_556 yes
O2 Pb2 O3 87.6(8) 8_556 1_655 yes
O2 Pb2 O3 111.7(5) 8_556 3_556 yes
O2 Pb2 O2 136.7(9) 1_556 8_556 yes
O2 Pb2 O3 111.7(5) 1_556 3_556 yes
O1 Tl1 O2 86.1(7) 6_545 . yes
O1 Tl1 O2 87.5(7) 5_565 . yes
O1 Tl1 O2 92.5(7) 1_545 . yes
O1 Tl1 O2 93.9(7) 2_464 . yes
O2 Tl1 O2 180.00 . 5_555 yes
O1 Tl1 O1 180.00 2_464 6_545 yes
O1 Tl1 O2 92.5(7) 5_565 5_555 yes
O1 Tl1 O2 93.9(7) 6_545 5_555 yes
O1 Tl1 O1 92.0(7) 5_565 6_545 yes
O1 Tl1 O2 87.5(7) 1_545 5_555 yes
O1 Tl1 O1 180.00 1_545 5_565 yes
O1 Tl1 O1 88.0(7) 1_545 6_545 yes
O1 Tl1 O2 86.1(7) 2_464 5_555 yes
O1 Tl1 O1 88.0(7) 2_464 5_565 yes
O1 Tl1 O1 92.0(7) 1_545 2_464 yes
O2 Tl2 O3 111.7(5) 8_556 3_556 yes
O2 Tl2 O3 87.6(8) 1_556 1_655 yes
O2 Tl2 O3 111.7(5) 1_556 3_556 yes
O2 Tl2 O2 136.7(9) 1_556 8_556 yes
O3 Tl2 O3 95.9(12) 1_655 3_556 yes
O2 Tl2 O3 87.6(8) 8_556 1_655 yes
Tl1 O1 Tl1 168.5(11) 1_565 2_465 yes
Tl1 O2 Tl2 148.6(8) . 1_554 yes
Tl2 O3 Tl2 120.9(14) 1_455 3_456 yes

loop_
_geom_bond_atom_site_label_1
_geom_bond_atom_site_label_2
_geom_bond_distance
_geom_bond_site_symmetry_2
_geom_bond_publ_flag
Pb1 O1 2.152(19) 6_545 yes
Pb1 O1 2.227(19) 1_545 yes
Pb1 O1 2.152(19) 2_464 yes
Pb1 O2 2.342(14) . yes
Pb1 O1 2.227(19) 5_565 yes
Pb1 O2 2.342(14) 5_555 yes
Pb2 O3 2.51(3) 1_655 yes
Pb2 O2 2.163(15) 1_556 yes
Pb2 O2 2.163(15) 8_556 yes
Pb2 O3 1.87(3) 3_556 yes
Tl1 O1 2.227(19) 1_545 yes
Tl1 O2 2.342(14) . yes
Tl1 O1 2.152(19) 6_545 yes
Tl1 O1 2.227(19) 5_565 yes
Tl1 O1 2.152(19) 2_464 yes
Tl1 O2 2.342(14) 5_555 yes
Tl2 O2 2.163(15) 1_556 yes
Tl2 O3 2.51(3) 1_655 yes
Tl2 O3 1.87(3) 3_556 yes
Tl2 O2 2.163(15) 8_556 yes
